data_1001080
loop_
_publ_author_name
'Goreaud, M'
'Labbe, P H'
'Monier, J C'
'Raveau, B'

_publ_section_title
;
The thallium tungstate Tl~2~ W~4~ O~13~ : A tunnel structure related to
the hexagonal tungsten bronze
;
_journal_coden_ASTM JSSCBI
_journal_name_full 'Journal of Solid State Chemistry'
_journal_page_first 311
_journal_page_last 319
_journal_paper_doi 10.1016/0022-4596(79)90242-1
_journal_volume 30
_journal_year 1979
_chemical_formula_structural 'Tl2 W4 O13'
_chemical_formula_sum 'O13 Tl2 W4'
_chemical_name_systematic 'Thallium tungsten oxide (2/4/13)'
_space_group_IT_number 57
_symmetry_cell_setting orthorhombic
_symmetry_Int_Tables_number 57
_symmetry_space_group_name_Hall '-P 2b 2a'
_symmetry_space_group_name_H-M 'P m a b'
_cell_angle_alpha 90
_cell_angle_beta 90
_cell_angle_gamma 90
_cell_formula_units_Z 4
_cell_length_a 7.327(2)
_cell_length_b 37.864(5)
_cell_length_c 3.840(1)
_cell_volume 1065.3
_refine_ls_R_factor_all 0.087
_cod_database_code 1001080

loop_
_symmetry_equiv_pos_as_xyz
x,y,z
1/2+x,-y,-z
-x,1/2-y,z
1/2-x,1/2+y,-z
-x,-y,-z
1/2-x,y,z
x,1/2+y,-z
1/2+x,1/2-y,z

loop_
_atom_site_label
_atom_site_type_symbol
_atom_site_symmetry_multiplicity
_atom_site_Wyckoff_symbol
_atom_site_fract_x
_atom_site_fract_y
_atom_site_fract_z
_atom_site_occupancy
_atom_site_attached_hydrogens
_atom_site_calc_flag
Tl1 Tl1+ 4 d 0.25 0.00440(9) 0.0586(7) 1. 0 d
W1 W6+ 4 d 0.25 0.16574(6) 0.3845(4) 1. 0 d
Tl2 Tl1+ 8 e 0.2155(5) 0.33484(19) -0.0249(12) 0.5 0 d
W2 W6+ 8 e 0.5059(2) 0.08219(4) 0.5095(5) 1. 0 d
W3 W6+ 4 c 0.5 0.25 0.5248(6) 1. 0 d
O1 O2- 4 d 0.25 0.0711(12) 0.4261(116) 1. 0 d
O2 O2- 8 e 0.0547(80) 0.1328(15) 0.5191(110) 0.5 0 d
O3 O2- 8 e 0.0730(85) 0.1318(16) 0.3691(136) 0.5 0 d
O4 O2- 8 e -0.0508(78) 0.0374(16) 0.5137(132) 0.5 0 d
O5 O2- 8 e -0.0611(85) 0.0367(17) 0.3682(154) 0.5 0 d
O6 O2- 8 e 0.0760(78) 0.2031(16) 0.5360(187) 0.5 0 d
O7 O2- 8 e 0.0740(87) 0.2047(16) 0.3733(128) 0.5 0 d
O8 O2- 4 d 0.25 0.2655(12) 0.4277(120) 1. 0 d
O9 O2- 4 d 0.25 0.3983(12) 0.4516(113) 1. 0 d
O10 O2- 8 e 0.1933(73) 0.1694(18) -0.0806(136) 0.5 0 d
O11 O2- 8 e 0.4889(80) 0.0953(15) -0.0157(173) 0.5 0 d
O12 O2- 8 e 0.5096(81) 0.0793(15) -0.0157(173) 0.5 0 d
O13 O2- 8 e 0.4883(81) 0.2414(15) -0.0448(124) 0.5 0 d

loop_
_atom_type_symbol
_atom_type_oxidation_number
Tl1+ 1.000
W6+ 6.000
O2- -2.000
